data_7245766
loop_
_publ_author_name
'Sun, Mingyang'
'Bai, Fengying'
'Guan, QingLin'
'Xing, Yongheng'
'Xu, Fen'

_publ_section_title
;
 Construction of naphthalenediimide-based cadmium complexes and
 application in iodine adsorption, photochromism and photocatalysis
;
_journal_name_full CrystEngComm
_journal_paper_doi 10.1039/D2CE01192A
_journal_year 2022
_chemical_formula_moiety '0.5(C48 H28 Cd2 N5 O22), C2 H8 N'
_chemical_formula_sum 'C26 H22 Cd N3.5 O11'
_chemical_formula_weight 671.87
_space_group_crystal_system orthorhombic
_space_group_IT_number 72
_space_group_name_Hall '-I 2 2c'
_space_group_name_H-M_alt 'I b a m'
_atom_sites_solution_hydrogens mixed
_atom_sites_solution_primary iterative
_audit_creation_date 2022-06-20
_audit_creation_method
;
Olex2 1.2
(compiled 2018.05.29 svn.r3508 for OlexSys, GUI svn.r5506)
;
_audit_update_record
;
2022-06-27 deposited with the CCDC.	2022-11-04 downloaded from the CCDC.
;
_cell_angle_alpha 90
_cell_angle_beta 90
_cell_angle_gamma 90
_cell_formula_units_Z 8
_cell_length_a 15.6608(14)
_cell_length_b 16.6690(15)
_cell_length_c 22.238(2)
_cell_measurement_reflns_used 3234
_cell_measurement_temperature 296.15
_cell_measurement_theta_max 53.864
_cell_measurement_theta_min 3.568
_cell_volume 5805.2(9)
_computing_molecular_graphics 'Olex2 (Dolomanov et al., 2009)'
_computing_publication_material 'Olex2 (Dolomanov et al., 2009)'
_computing_structure_refinement 'ShelXL (Sheldrick, 2015)'
_computing_structure_solution 'olex2.solve (Bourhis et al., 2015)'
_diffrn_ambient_temperature 296.15
_diffrn_measured_fraction_theta_full 1.000
_diffrn_measured_fraction_theta_max 0.999
_diffrn_measurement_device_type 'Bruker AXS SMART APEX II CCD'
_diffrn_measurement_method '\w scans'
_diffrn_radiation_type MoK\a
_diffrn_radiation_wavelength 0.71073
_diffrn_reflns_av_R_equivalents 0.0240
_diffrn_reflns_av_unetI/netI 0.0182
_diffrn_reflns_Laue_measured_fraction_full 1.000
_diffrn_reflns_Laue_measured_fraction_max 0.999
_diffrn_reflns_limit_h_max 16
_diffrn_reflns_limit_h_min -19
_diffrn_reflns_limit_k_max 18
_diffrn_reflns_limit_k_min -21
_diffrn_reflns_limit_l_max 27
_diffrn_reflns_limit_l_min -28
_diffrn_reflns_number 16623
_diffrn_reflns_point_group_measured_fraction_full 1.000
_diffrn_reflns_point_group_measured_fraction_max 0.999
_diffrn_reflns_theta_full 25.242
_diffrn_reflns_theta_max 26.932
_diffrn_reflns_theta_min 1.784
_exptl_absorpt_coefficient_mu 0.816
_exptl_absorpt_correction_T_max 0.9838
_exptl_absorpt_correction_T_min 0.7501
_exptl_absorpt_correction_type multi-scan
_exptl_crystal_colour purple
_exptl_crystal_colour_lustre clear
_exptl_crystal_colour_modifier light
_exptl_crystal_colour_primary colourless
_exptl_crystal_density_diffrn 1.537
_exptl_crystal_description block
_exptl_crystal_F_000 2708
_exptl_crystal_size_max 0.12
_exptl_crystal_size_mid 0.11
_exptl_crystal_size_min 0.1
_refine_diff_density_max 1.618
_refine_diff_density_min -0.928
_refine_diff_density_rms 0.101
_refine_ls_extinction_method none
_refine_ls_goodness_of_fit_ref 1.066
_refine_ls_hydrogen_treatment constr
_refine_ls_matrix_type full
_refine_ls_number_parameters 327
_refine_ls_number_reflns 3234
_refine_ls_number_restraints 537
_refine_ls_restrained_S_all 1.080
_refine_ls_R_factor_all 0.0922
_refine_ls_R_factor_gt 0.0678
_refine_ls_shift/su_max 0.009
_refine_ls_shift/su_mean 0.001
_refine_ls_structure_factor_coef Fsqd
_refine_ls_weighting_details 'w=1/[\s^2^(Fo^2^)+(0.1404P)^2^+11.7416P] where P=(Fo^2^+2Fc^2^)/3'
_refine_ls_weighting_scheme calc
_refine_ls_wR_factor_gt 0.2119
_refine_ls_wR_factor_ref 0.2448
_reflns_Friedel_coverage 0.000
_reflns_number_gt 2120
_reflns_number_total 3234
_reflns_threshold_expression 'I > 2\s(I)'
_cod_data_source_file d2ce01192a2.cif
_cod_data_source_block 20200416
_cod_original_cell_volume 5805.3(9)
_cod_original_formula_sum 'C26 H22 Cd N3.50 O11'
_cod_database_code 7245766
_shelx_shelxl_version_number 2018/3
_shelx_space_group_comment
;
The symmetry employed for this shelxl refinement is uniquely defined
by the following loop, which should always be used as a source of
symmetry information in preference to the above space-group names.
They are only intended as comments.
;
_shelx_estimated_absorpt_t_max 0.923
_shelx_estimated_absorpt_t_min 0.908
_olex2_refinement_description
;
1. Fixed Uiso
 At 1.2 times of:
  All C(H) groups, {H5a,H5b} of N5, {H4a,H4b} of N4
 At 1.5 times of:
  All C(H,H,H) groups, {H3d,H3e} of N3, All O(H,H) groups
2. Restrained distances
 O0AA-C19 = O2AA-C19 = O4-C1 = O5-C1
 1.25 with sigma of 0.01
 C25-N3 = N3-C25_$1
 1.47 with sigma of 0.005
 C5-C4 = C15-C11 = C17-C14 = C8-C16
 1.47 with sigma of 0.01
 N2-C18 = N1-C2
 1.45 with sigma of 0.01
 O6-C15 = O7-C4 = O8-C16 = O9-C17
 1.21 with sigma of 0.01
 C3-C2 = C20-C18
 1.54 with sigma of 0.01
 N1-C15 = N1-C4 = N2-C16 = N2-C17
 1.4 with sigma of 0.01
 C23-N4
 1.34 with sigma of 0.02
 N5-C24
 1.34 with sigma of 0.02
 N4-C23 = N5-C24
 1.34 with sigma of 0.02
 C25-C25_$1
 2.401 with sigma of 0.02
 O4-O5 = O2AA-O0AA
 2.165 with sigma of 0.02
 O6-C11 = O7-C5 = O8-C8 = O9-C14
 2.351 with sigma of 0.02
 C2-C4 \\sim C2-C15
 with sigma of 0.02
 C18-C16 \\sim C18-C17
 with sigma of 0.02
 C16-C9 \\sim C16-C7
 with sigma of 0.02
 C17-C9 \\sim C17-C13
 with sigma of 0.02
 C4-C10 \\sim C4-C6
 with sigma of 0.02
 C15-C10 \\sim C15-C12
 with sigma of 0.02
 N4-C23 \\sim N5-C24
 with sigma of 0.02
3. Restrained planarity
 O7, N1, C4, C5
 with sigma of 0.1
 N2, C16, C17, C18
 with sigma of 0.1
 O2AA, C19, O0AA, C18
 with sigma of 0.1
 O8, N2, C8, C16
 with sigma of 0.1
 O5, O4, C1, C2
 with sigma of 0.1
 C5, C6, C7, C8, C9, C10, C11, C12, C13, C14, C17, C16, C4, C15
 with sigma of 0.1
 O6, N1, C11, C15
 with sigma of 0.1
 O9, N2, C14, C17
 with sigma of 0.1
 N1, C2, C4, C15
 with sigma of 0.1
4. Rigid bond restraints
 Cd1, O1
 with sigma for 1-2 distances of 0.001 and sigma for 1-3 distances of 0.002
5. Uiso/Uaniso restraints and constraints
O5 \\sim O4 \\sim O7 \\sim O6 \\sim O8 \\sim O9 \\sim O2AA \\sim O0AA \\sim N1
\\sim N2 \\sim C1 \\sim C2 \\sim C3 \\sim C4 \\sim C5 \\sim C6 \\sim C7 \\sim
C8 \\sim C9 \\sim C10 \\sim C11 \\sim C12 \\sim C13 \\sim C14 \\sim C15 \\sim
C16 \\sim C17 \\sim C18 \\sim C19 \\sim C20: within 2A with sigma of 0.01 and
sigma for terminal atoms of 0.02
N4: within 2A with sigma of 0.04 and sigma for terminal atoms of 0.08
Uanis(N3) \\sim Ueq: with sigma of 0.01 and sigma for terminal atoms of 0.02
Uanis(N4) \\sim Ueq: with sigma of 0.1 and sigma for terminal atoms of 0.2
6. Rigid body (RIGU) restrains
 Cd1, O5, O4, O7, O6, O8, O9, O2AA, O0AA, N1, N2, C1, C2, C3, C4, C5, C6, C7,
 C8, C9, C10, C11, C12, C13, C14, C15, C16, C17, C18, C19, C20
 with sigma for 1-2 distances of 0.01 and sigma for 1-3 distances of 0.02
 C23
 with sigma for 1-2 distances of 0.01 and sigma for 1-3 distances of 0.02
 N4, C23
 with sigma for 1-2 distances of 0.001 and sigma for 1-3 distances of 0.002
 N5, C24
 with sigma for 1-2 distances of 0.001 and sigma for 1-3 distances of 0.002
7. Others
 Fixed Sof: O5(0.5) O4(0.5) O7(0.5) O6(0.5) O8(0.5) O9(0.5) O2AA(0.5)
 O0AA(0.5) O1(0.5) H1a(0.5) H1b(0.5) N1(0.5) N2(0.5) C1(0.5) C2(0.5) C3(0.5)
 H3a(0.5) H3b(0.5) H3c(0.5) C4(0.5) C5(0.5) C6(0.5) H6(0.5) C7(0.5) H7(0.5)
 C8(0.5) C9(0.5) C10(0.5) C11(0.5) C12(0.5) H12(0.5) C13(0.5) H13(0.5) C14(0.5)
 C15(0.5) C16(0.5) C17(0.5) C18(0.5) H18(0.5) C19(0.5) C20(0.5) H20a(0.5)
 H20b(0.5) H20c(0.5) N4(0.125) H4a(0.125) H4b(0.125) N5(0.125) H5a(0.125)
 H5b(0.125)
8.a Riding coordinates:
 O1(H1a,H1b), N3(H3d,H3e), C25(H25a,H25b,H25c)
8.b Ternary CH refined with riding coordinates:
 C18(H18)
8.c Aromatic/amide H refined with riding coordinates:
 C6(H6), C7(H7), C12(H12), C13(H13)
8.d X=CH2 refined with riding coordinates:
 N4(H4a,H4b), N5(H5a,H5b)
8.e Naphthalene refined as free rotating group:
 C5(C6,C7,C8,C9,C10,C11,C12,C13,C14)
8.f Idealised Me refined as rotating group:
 C3(H3a,H3b,H3c), C20(H20a,H20b,H20c)
;
_smtbx_masks_special_details
;
A solvent mask was calculated and 156 electrons were 
found in a volume of 612\%A^3^ in 1 void per unit cell. 
This is consistent with the presence of 
2[H2O] per Asymmetric Unit 
which account for 160 electrons 
per unit cell.
;
_smtbx_masks_void_probe_radius 1.2
_smtbx_masks_void_truncation_radius 1.2
_olex2_submission_special_instructions 'No special instructions were received'

loop_
_space_group_symop_operation_xyz
'x, y, z'
'-x, -y, z'
'-x+1/2, y+1/2, -z'
'x+1/2, -y+1/2, -z'
'x+1/2, y+1/2, z+1/2'
'-x+1/2, -y+1/2, z+1/2'
'-x+1, y+1, -z+1/2'
'x+1, -y+1, -z+1/2'
'-x, -y, -z'
'x, y, -z'
'x-1/2, -y-1/2, z'
'-x-1/2, y-1/2, z'
'-x+1/2, -y+1/2, -z+1/2'
'x+1/2, y+1/2, -z+1/2'
'x, -y, z+1/2'
'-x, y, z+1/2'

loop_
_atom_site_label
_atom_site_type_symbol
_atom_site_fract_x
_atom_site_fract_y
_atom_site_fract_z
_atom_site_U_iso_or_equiv
_atom_site_adp_type
_atom_site_occupancy
_atom_site_site_symmetry_order
_atom_site_calc_flag
_atom_site_refinement_flags_posn
_atom_site_refinement_flags_adp
_atom_site_refinement_flags_occupancy
_atom_site_disorder_assembly
_atom_site_disorder_group
Cd1 Cd 0.16577(4) 0.37656(4) 0.500000 0.0800(3) Uani 1 2 d S TU P . .
O5 O 0.161(2) 0.3859(14) 0.3951(15) 0.164(7) Uani 0.5 1 d D U . A -1
O4 O 0.1049(14) 0.2801(11) 0.4362(8) 0.170(5) Uani 0.5 1 d D U . A -1
O7 O 0.2060(9) 0.1416(12) 0.3369(10) 0.175(7) Uani 0.5 1 d D U . A -1
O6 O -0.0592(13) 0.2475(9) 0.3405(9) 0.166(6) Uani 0.5 1 d D U . A -1
O8 O 0.0060(7) -0.2483(5) 0.3477(6) 0.093(3) Uani 0.5 1 d D U . A -1
O9 O -0.2451(6) -0.1150(7) 0.3293(8) 0.110(4) Uani 0.5 1 d D U . A -1
O2AA O -0.1570(6) -0.2610(6) 0.4362(5) 0.082(2) Uani 0.5 1 d D U . A -1
O0AA O -0.1550(11) -0.3771(6) 0.3896(9) 0.086(3) Uani 0.5 1 d D U . A -1
O2 O 0.2660(4) 0.4845(4) 0.500000 0.0969(18) Uani 1 2 d S T P A .
O3 O 0.3175(4) 0.3614(5) 0.500000 0.097(2) Uani 1 2 d S T P A .
O1 O 0.0503(8) 0.4609(9) 0.488(2) 0.176(14) Uani 0.5 1 d . U . A -1
H1A H 0.023728 0.479813 0.517975 0.263 Uiso 0.5 1 d R . . A -1
H1B H 0.023728 0.479813 0.457545 0.263 Uiso 0.5 1 d R . . A -1
N1 N 0.0766(8) 0.1956(9) 0.3339(7) 0.130(4) Uani 0.5 1 d D U . A -1
N2 N -0.1189(5) -0.1820(5) 0.3340(5) 0.075(2) Uani 0.5 1 d D U . A -1
C1 C 0.1260(13) 0.3191(14) 0.3912(9) 0.159(5) Uani 0.5 1 d D U . A -1
C2 C 0.1088(12) 0.2773(10) 0.3299(8) 0.147(4) Uani 0.5 1 d D U . A -1
C3 C 0.1562(17) 0.301(2) 0.2722(12) 0.133(8) Uani 0.5 1 d D U . A -1
H3A H 0.122101 0.287489 0.237841 0.200 Uiso 0.5 1 calc GR . . A -1
H3B H 0.209754 0.273525 0.270239 0.200 Uiso 0.5 1 calc GR . . A -1
H3C H 0.166284 0.358194 0.272374 0.200 Uiso 0.5 1 calc GR . . A -1
C4 C 0.1302(8) 0.1278(8) 0.3364(8) 0.123(4) Uani 0.5 1 d D U . A -1
C5 C 0.0942(5) 0.0443(6) 0.3369(7) 0.094(3) Uani 0.5 1 d D U . A -1
C6 C 0.1426(4) -0.0256(7) 0.3364(9) 0.098(3) Uani 0.5 1 d DG U . A -1
H6 H 0.201926 -0.022630 0.336068 0.118 Uiso 0.5 1 calc R . . A -1
C7 C 0.1024(5) -0.0999(6) 0.3364(9) 0.095(3) Uani 0.5 1 d DG U . A -1
H7 H 0.134768 -0.146687 0.336078 0.114 Uiso 0.5 1 calc R . . A -1
C8 C 0.0138(5) -0.1043(5) 0.3369(6) 0.082(3) Uani 0.5 1 d DG U . A -1
C9 C -0.0346(4) -0.0344(5) 0.3373(3) 0.073(3) Uani 0.5 1 d DG U . A -1
C10 C 0.0056(4) 0.0399(5) 0.3373(3) 0.074(3) Uani 0.5 1 d DG U . A -1
C11 C -0.0428(5) 0.1098(5) 0.3378(6) 0.093(3) Uani 0.5 1 d DG U . A -1
C12 C -0.1314(5) 0.1054(6) 0.3383(9) 0.106(4) Uani 0.5 1 d DG U . A -1
H12 H -0.163788 0.152130 0.338598 0.127 Uiso 0.5 1 calc R . . A -1
C13 C -0.1717(4) 0.0310(6) 0.3383(9) 0.101(4) Uani 0.5 1 d DG U . A -1
H13 H -0.230949 0.028075 0.338608 0.121 Uiso 0.5 1 calc R . . A -1
C14 C -0.1233(4) -0.0389(6) 0.3378(7) 0.082(3) Uani 0.5 1 d DG U . A -1
C15 C -0.0119(8) 0.1908(8) 0.3382(7) 0.117(4) Uani 0.5 1 d D U . A -1
C16 C -0.0298(5) -0.1849(6) 0.3396(6) 0.072(3) Uani 0.5 1 d D U . A -1
C17 C -0.1683(5) -0.1135(6) 0.3332(7) 0.081(3) Uani 0.5 1 d D U . A -1
C18 C -0.1643(7) -0.2594(6) 0.3307(6) 0.081(3) Uani 0.5 1 d D U . A -1
H18 H -0.224800 -0.250132 0.321974 0.097 Uiso 0.5 1 calc R . . A -1
C19 C -0.1555(8) -0.3031(6) 0.3904(6) 0.079(3) Uani 0.5 1 d D U . A -1
C20 C -0.1249(16) -0.3129(18) 0.2814(10) 0.117(6) Uani 0.5 1 d D U . A -1
H20A H -0.114125 -0.281154 0.246132 0.175 Uiso 0.5 1 calc GR . . A -1
H20B H -0.163900 -0.355356 0.271574 0.175 Uiso 0.5 1 calc GR . . A -1
H20C H -0.072254 -0.335337 0.295635 0.175 Uiso 0.5 1 calc GR . . A -1
C21 C 0.3278(6) 0.4388(6) 0.500000 0.082(2) Uani 1 2 d S T P . .
C22 C 0.4167(5) 0.4688(6) 0.500000 0.077(2) Uani 1 2 d S T P A .
C23 C 0.4880(6) 0.4150(7) 0.500000 0.086(3) Uani 1 2 d DS TU P . .
C24 C 0.5657(6) 0.4475(6) 0.500000 0.085(2) Uani 1 2 d DS TU P A .
N3 N 0.2978(11) 0.1569(11) 0.500000 0.198(6) Uani 1 2 d DS TU P . .
H3D H 0.279755 0.108811 0.500000 0.297 Uiso 1 2 d RS T P . .
H3E H 0.252835 0.185361 0.500000 0.297 Uiso 1 2 d RS T P . .
C25 C 0.3500(10) 0.1750(11) 0.4468(4) 0.263(10) Uani 1 1 d D . . . .
H25A H 0.408430 0.159656 0.452800 0.394 Uiso 1 1 d R . . . .
H25B H 0.346780 0.231786 0.440110 0.394 Uiso 1 1 d R . . . .
H25C H 0.327480 0.147246 0.412410 0.394 Uiso 1 1 d R . . . .
N4 N 0.503(4) 0.3369(11) 0.500000 0.148(16) Uani 0.25 2 d DS TU P A .
H4A H 0.554740 0.319438 0.500000 0.178 Uiso 0.25 2 calc RS T P . .
H4B H 0.461146 0.303525 0.500000 0.178 Uiso 0.25 2 calc RS T P . .
N5 N 0.633(2) 0.400(2) 0.500000 0.128(14) Uani 0.25 2 d DS TU P . .
H5A H 0.625790 0.348417 0.500000 0.154 Uiso 0.25 2 calc RS T P A .
H5B H 0.683380 0.419537 0.500000 0.154 Uiso 0.25 2 calc RS T P . .

loop_
_atom_site_aniso_label
_atom_site_aniso_U_11
_atom_site_aniso_U_22
_atom_site_aniso_U_33
_atom_site_aniso_U_23
_atom_site_aniso_U_13
_atom_site_aniso_U_12
Cd1 0.0685(5) 0.0850(5) 0.0865(5) 0.000 0.000 -0.0058(3)
O5 0.212(14) 0.169(13) 0.113(11) -0.014(10) -0.017(10) -0.049(10)
O4 0.235(13) 0.166(12) 0.108(8) -0.004(8) -0.009(10) -0.048(11)
O7 0.149(12) 0.226(16) 0.150(12) -0.004(13) -0.024(12) -0.063(12)
O6 0.204(13) 0.133(10) 0.161(12) -0.008(9) -0.024(12) 0.032(11)
O8 0.093(6) 0.065(5) 0.121(7) 0.006(5) 0.010(6) 0.014(5)
O9 0.076(6) 0.096(7) 0.158(10) 0.002(6) -0.020(7) 0.012(5)
O2AA 0.093(6) 0.080(5) 0.073(5) 0.004(4) -0.007(4) -0.009(4)
O0AA 0.102(7) 0.067(5) 0.090(8) 0.015(5) 0.011(6) -0.016(5)
O2 0.063(3) 0.106(5) 0.122(5) 0.000 0.000 -0.003(3)
O3 0.071(4) 0.101(5) 0.120(6) 0.000 0.000 -0.013(3)
O1 0.138(8) 0.227(13) 0.16(4) -0.011(14) -0.038(17) 0.089(8)
N1 0.159(9) 0.145(7) 0.085(6) -0.011(6) -0.008(7) -0.037(7)
N2 0.070(4) 0.073(4) 0.081(5) 0.005(4) -0.003(4) 0.002(4)
C1 0.213(11) 0.161(11) 0.102(8) -0.008(8) -0.011(9) -0.045(9)
C2 0.192(10) 0.154(9) 0.094(7) -0.004(7) -0.004(8) -0.043(8)
C3 0.153(16) 0.149(16) 0.098(12) -0.002(12) 0.034(11) -0.031(13)
C4 0.126(9) 0.155(8) 0.088(7) -0.010(7) -0.011(7) -0.026(7)
C5 0.081(7) 0.133(7) 0.070(5) -0.008(6) -0.005(6) -0.016(6)
C6 0.069(7) 0.139(8) 0.086(7) -0.010(7) 0.007(6) 0.003(6)
C7 0.080(7) 0.117(7) 0.088(7) -0.009(7) 0.008(6) 0.025(6)
C8 0.082(6) 0.092(5) 0.073(5) -0.007(5) 0.000(5) 0.007(5)
C9 0.073(6) 0.088(5) 0.057(4) -0.004(5) -0.004(4) 0.010(5)
C10 0.077(7) 0.096(5) 0.050(4) -0.007(5) -0.006(4) 0.014(5)
C11 0.111(8) 0.101(6) 0.068(5) -0.011(5) 0.000(6) 0.022(6)
C12 0.115(9) 0.112(7) 0.090(7) -0.008(6) 0.004(8) 0.040(7)
C13 0.097(8) 0.114(7) 0.092(7) -0.004(6) 0.003(7) 0.029(6)
C14 0.080(6) 0.091(5) 0.075(5) 0.000(5) 0.002(5) 0.005(5)
C15 0.152(9) 0.118(7) 0.080(6) -0.010(7) -0.004(8) 0.006(8)
C16 0.064(5) 0.080(5) 0.074(6) 0.006(5) 0.007(5) 0.011(5)
C17 0.069(6) 0.085(6) 0.088(6) 0.004(5) 0.004(5) -0.001(5)
C18 0.086(6) 0.076(5) 0.081(5) 0.001(5) -0.012(5) -0.004(5)
C19 0.088(6) 0.071(5) 0.078(6) 0.006(5) -0.005(5) -0.010(5)
C20 0.155(16) 0.116(12) 0.079(10) -0.012(10) -0.011(10) -0.018(12)
C21 0.083(6) 0.088(6) 0.074(5) 0.000 0.000 -0.023(5)
C22 0.064(4) 0.108(6) 0.057(4) 0.000 0.000 -0.026(4)
C23 0.073(5) 0.122(7) 0.062(4) 0.000 0.000 -0.037(5)
C24 0.073(5) 0.111(7) 0.070(5) 0.000 0.000 -0.005(5)
N3 0.177(9) 0.175(9) 0.242(11) 0.000 0.000 0.008(8)
C25 0.38(3) 0.192(16) 0.215(18) 0.062(14) 0.074(15) 0.088(17)
N4 0.20(4) 0.126(8) 0.12(3) 0.000 0.000 -0.014(11)
N5 0.085(12) 0.125(19) 0.17(4) 0.000 0.000 0.008(14)

loop_
_atom_type_symbol
_atom_type_description
_atom_type_scat_dispersion_real
_atom_type_scat_dispersion_imag
_atom_type_scat_source
C C 0.0033 0.0016 'International Tables Vol C Tables 4.2.6.8 and 6.1.1.4'
H H 0.0000 0.0000 'International Tables Vol C Tables 4.2.6.8 and 6.1.1.4'
Cd Cd -0.8075 1.2024 'International Tables Vol C Tables 4.2.6.8 and 6.1.1.4'
N N 0.0061 0.0033 'International Tables Vol C Tables 4.2.6.8 and 6.1.1.4'
O O 0.0106 0.0060 'International Tables Vol C Tables 4.2.6.8 and 6.1.1.4'

loop_
_geom_angle_atom_site_label_1
_geom_angle_atom_site_label_2
_geom_angle_atom_site_label_3
_geom_angle
_geom_angle_site_symmetry_1
_geom_angle_site_symmetry_3
_geom_angle_publ_flag
O5 Cd1 O4 55.2(5) . . ?
O5 Cd1 O0AA 173.0(5) . 9_556 ?
O5 Cd1 O2 88.3(6) . . ?
O5 Cd1 O3 92.3(8) . . ?
O4 Cd1 O0AA 125.3(4) . 9_556 ?
O4 Cd1 O2 141.6(5) . . ?
O4 Cd1 O3 109.3(6) . . ?
O2 Cd1 O0AA 92.4(3) . 9_556 ?
O2 Cd1 O3 55.0(2) . . ?
O3 Cd1 O0AA 93.9(4) . 9_556 ?
O1 Cd1 O5 79.4(14) . . ?
O1 Cd1 O4 91.6(10) . . ?
O1 Cd1 O0AA 93.6(13) . 9_556 ?
O1 Cd1 O2 93.2(4) . . ?
O1 Cd1 O3 147.6(5) . . ?
C1 O5 Cd1 91.4(16) . . ?
C1 O4 Cd1 91.2(13) . . ?
C19 O2AA Cd1 91.9(7) . 9_556 ?
C21 O2 Cd1 92.9(6) . . ?
C21 O2 Cd1 92.9(6) 10_556 . ?
C21 O2 C21 0.0(8) 10_556 . ?
C21 O3 Cd1 91.1(6) . . ?
C21 O3 Cd1 91.1(6) 10_556 . ?
C21 O3 C21 0.00(12) 10_556 . ?
Cd1 O1 H1A 121.0 . . ?
Cd1 O1 H1B 134.6 . . ?
H1A O1 H1B 104.4 . . ?
C4 N1 C2 123.1(11) . . ?
C15 N1 C2 113.8(10) . . ?
C15 N1 C4 123.0(13) . . ?
C16 N2 C18 117.0(7) . . ?
C17 N2 C16 126.0(8) . . ?
C17 N2 C18 117.0(7) . . ?
O5 C1 C2 123(2) . . ?
O4 C1 O5 122.1(19) . . ?
O4 C1 C2 115.3(17) . . ?
N1 C2 C1 115.2(14) . . ?
N1 C2 C3 118(2) . . ?
C3 C2 C1 122(2) . . ?
C2 C3 H3A 109.5 . . ?
C2 C3 H3B 109.5 . . ?
C2 C3 H3C 109.5 . . ?
H3A C3 H3B 109.5 . . ?
H3A C3 H3C 109.5 . . ?
H3B C3 H3C 109.5 . . ?
O7 C4 N1 115.6(15) . . ?
O7 C4 C5 123.0(13) . . ?
N1 C4 C5 121.4(10) . . ?
C6 C5 C4 124.9(5) . . ?
C6 C5 C10 120.0 . . ?
C10 C5 C4 115.1(5) . . ?
C5 C6 H6 120.0 . . ?
C5 C6 C7 120.0 . . ?
C7 C6 H6 120.0 . . ?
C6 C7 H7 120.0 . . ?
C8 C7 C6 120.0 . . ?
C8 C7 H7 120.0 . . ?
C7 C8 C16 119.9(4) . . ?
C9 C8 C7 120.0 . . ?
C9 C8 C16 120.0(4) . . ?
C8 C9 C10 120.0 . . ?
C8 C9 C14 120.0 . . ?
C10 C9 C14 120.0 . . ?
C9 C10 C5 120.0 . . ?
C11 C10 C5 120.0 . . ?
C11 C10 C9 120.0 . . ?
C10 C11 C12 120.0 . . ?
C10 C11 C15 127.3(5) . . ?
C12 C11 C15 112.7(5) . . ?
C11 C12 H12 120.0 . . ?
C11 C12 C13 120.0 . . ?
C13 C12 H12 120.0 . . ?
C12 C13 H13 120.0 . . ?
C14 C13 C12 120.0 . . ?
C14 C13 H13 120.0 . . ?
C9 C14 C17 122.5(5) . . ?
C13 C14 C9 120.0 . . ?
C13 C14 C17 117.4(5) . . ?
O6 C15 N1 124.8(14) . . ?
O6 C15 C11 122.2(12) . . ?
N1 C15 C11 112.9(10) . . ?
O8 C16 N2 120.3(9) . . ?
O8 C16 C8 125.1(8) . . ?
N2 C16 C8 114.6(7) . . ?
O9 C17 N2 122.9(9) . . ?
O9 C17 C14 120.9(8) . . ?
N2 C17 C14 116.2(7) . . ?
N2 C18 H18 109.7 . . ?
N2 C18 C19 109.4(9) . . ?
N2 C18 C20 110.4(15) . . ?
C19 C18 H18 109.7 . . ?
C19 C18 C20 108.0(14) . . ?
C20 C18 H18 109.7 . . ?
O2AA C19 C18 116.5(9) . . ?
O0AA C19 O2AA 125.4(13) . . ?
O0AA C19 C18 117.8(12) . . ?
C18 C20 H20A 109.5 . . ?
C18 C20 H20B 109.5 . . ?
C18 C20 H20C 109.5 . . ?
H20A C20 H20B 109.5 . . ?
H20A C20 H20C 109.5 . . ?
H20B C20 H20C 109.5 . . ?
O2 C21 O3 121.1(8) . . ?
O2 C21 C22 122.0(9) . . ?
O3 C21 C22 116.9(9) . . ?
C21 C21 O2 0(10) 10_556 . ?
C21 C21 O3 0(10) 10_556 . ?
C21 C21 C22 0(10) 10_556 . ?
C21 C22 C21 0.0(8) . 10_556 ?
C23 C22 C21 121.5(9) . . ?
C23 C22 C21 121.5(9) . 10_556 ?
C24 C22 C21 120.9(9) 9_666 10_556 ?
C24 C22 C21 120.9(9) 9_666 . ?
C24 C22 C23 117.6(7) 9_666 . ?
C24 C23 C22 117.2(9) . . ?
N4 C23 C22 139(3) . . ?
N4 C23 C24 104(3) . . ?
C23 C24 C22 125.2(9) . 9_666 ?
N5 C24 C22 116(2) . 9_666 ?
N5 C24 C23 119(2) . . ?
H3D N3 H3E 104.5 . . ?
C25 N3 H3D 112.2 10_556 . ?
C25 N3 H3D 112.2 . . ?
C25 N3 H3E 110.3 10_556 . ?
C25 N3 H3E 110.3 . . ?
C25 N3 C25 107.3(12) 10_556 . ?
N3 C25 H25A 111.3 . . ?
N3 C25 H25B 107.3 . . ?
N3 C25 H25C 109.8 . . ?
H25A C25 H25B 109.5 . . ?
H25A C25 H25C 109.5 . . ?
H25B C25 H25C 109.5 . . ?
C23 N4 H4A 120.0 . . ?
C23 N4 H4B 120.0 . . ?
H4A N4 H4B 120.0 . . ?
C24 N5 H5A 120.0 . . ?
C24 N5 H5B 120.0 . . ?
H5A N5 H5B 120.0 . . ?

loop_
_geom_bond_atom_site_label_1
_geom_bond_atom_site_label_2
_geom_bond_distance
_geom_bond_site_symmetry_2
_geom_bond_publ_flag
Cd1 O5 2.34(3) . ?
Cd1 O4 2.346(18) . ?
Cd1 O0AA 2.46(2) 9_556 ?
Cd1 O2 2.388(6) . ?
Cd1 O3 2.389(7) . ?
Cd1 O1 2.308(13) . ?
O5 C1 1.244(10) . ?
O4 C1 1.239(10) . ?
O7 C4 1.210(10) . ?
O6 C15 1.202(9) . ?
O8 C16 1.209(8) . ?
O9 C17 1.207(8) . ?
O2AA C19 1.236(9) . ?
O0AA C19 1.234(9) . ?
O2 C21 1.232(12) . ?
O2 C21 1.232(12) 10_556 ?
O3 C21 1.301(12) 10_556 ?
O3 C21 1.301(12) . ?
O1 H1A 0.8508 . ?
O1 H1B 0.8499 . ?
N1 C2 1.456(10) . ?
N1 C4 1.409(10) . ?
N1 C15 1.392(9) . ?
N2 C16 1.403(8) . ?
N2 C17 1.379(8) . ?
N2 C18 1.475(9) . ?
C1 C2 1.55(3) . ?
C2 C3 1.535(10) . ?
C3 H3A 0.9600 . ?
C3 H3B 0.9600 . ?
C3 H3C 0.9600 . ?
C4 C5 1.501(9) . ?
C5 C6 1.3900 . ?
C5 C10 1.3900 . ?
C6 H6 0.9300 . ?
C6 C7 1.3900 . ?
C7 H7 0.9300 . ?
C7 C8 1.3900 . ?
C8 C9 1.3900 . ?
C8 C16 1.507(8) . ?
C9 C10 1.3900 . ?
C9 C14 1.3900 . ?
C10 C11 1.3900 . ?
C11 C12 1.3900 . ?
C11 C15 1.434(9) . ?
C12 H12 0.9300 . ?
C12 C13 1.3900 . ?
C13 H13 0.9300 . ?
C13 C14 1.3900 . ?
C14 C17 1.434(8) . ?
C18 H18 0.9800 . ?
C18 C19 1.519(18) . ?
C18 C20 1.542(10) . ?
C20 H20A 0.9600 . ?
C20 H20B 0.9600 . ?
C20 H20C 0.9600 . ?
C21 C21 0.00(2) 10_556 ?
C21 C22 1.479(11) . ?
C22 C23 1.433(14) . ?
C22 C24 1.422(13) 9_666 ?
C23 C24 1.332(12) . ?
C23 N4 1.323(13) . ?
C24 N5 1.319(12) . ?
N3 H3D 0.8502 . ?
N3 H3E 0.8492 . ?
N3 C25 1.469(4) 10_556 ?
N3 C25 1.469(4) . ?
C25 H25A 0.9597 . ?
C25 H25B 0.9598 . ?
C25 H25C 0.9600 . ?
N4 H4A 0.8600 . ?
N4 H4B 0.8600 . ?
N5 H5A 0.8600 . ?
N5 H5B 0.8600 . ?

loop_
_geom_hbond_atom_site_label_D
_geom_hbond_atom_site_label_H
_geom_hbond_atom_site_label_A
_geom_hbond_distance_DH
_geom_hbond_distance_HA
_geom_hbond_distance_DA
_geom_hbond_angle_DHA
_geom_hbond_site_symmetry_A
_geom_hbond_publ_flag
N3 H3D O2 0.85 2.19 3.04(2) 179.6 3_546 yes
N5 H5B O2 0.86 1.78 2.50(5) 139.1 2_665 yes
N5 H5B N3 0.86 2.20 2.75(2) 121.8 4_556 yes

loop_
_geom_torsion_atom_site_label_1
_geom_torsion_atom_site_label_2
_geom_torsion_atom_site_label_3
_geom_torsion_atom_site_label_4
_geom_torsion
_geom_torsion_site_symmetry_1
_geom_torsion_site_symmetry_2
_geom_torsion_site_symmetry_3
_geom_torsion_site_symmetry_4
_geom_torsion_publ_flag
Cd1 O5 C1 O4 4(2) . . . . ?
Cd1 O5 C1 C2 -173.8(16) . . . . ?
Cd1 O4 C1 O5 -4(2) . . . . ?
Cd1 O4 C1 C2 174.0(14) . . . . ?
Cd1 O2AA C19 O0AA -2.8(14) 9_556 . . . ?
Cd1 O2AA C19 C18 170.4(9) 9_556 . . . ?
Cd1 O2 C21 O3 0.0 . . . . ?
Cd1 O2 C21 C21 0.0 . . . 10_556 ?
Cd1 O2 C21 C22 180.0 . . . . ?
Cd1 O3 C21 O2 0.0 . . . . ?
Cd1 O3 C21 C21 0.0 . . . 10_556 ?
Cd1 O3 C21 C22 180.0 . . . . ?
O5 C1 C2 N1 173(2) . . . . ?
O5 C1 C2 C3 19(3) . . . . ?
O4 C1 C2 N1 -5(2) . . . . ?
O4 C1 C2 C3 -159(2) . . . . ?
O7 C4 C5 C6 -1.8(19) . . . . ?
O7 C4 C5 C10 178.8(16) . . . . ?
O2 C21 C22 C21 0.0 . . . 10_556 ?
O2 C21 C22 C23 180.0 . . . . ?
O2 C21 C22 C24 0.0 . . . 9_666 ?
O3 C21 C22 C21 0(100) . . . 10_556 ?
O3 C21 C22 C23 0.0 . . . . ?
O3 C21 C22 C24 180.0 . . . 9_666 ?
N1 C4 C5 C6 176.8(10) . . . . ?
N1 C4 C5 C10 -2.6(16) . . . . ?
N2 C18 C19 O2AA 36.9(13) . . . . ?
N2 C18 C19 O0AA -149.4(12) . . . . ?
C2 N1 C4 O7 2(2) . . . . ?
C2 N1 C4 C5 -176.4(14) . . . . ?
C2 N1 C15 O6 -2(2) . . . . ?
C2 N1 C15 C11 175.9(13) . . . . ?
C4 N1 C2 C1 -89.2(17) . . . . ?
C4 N1 C2 C3 66(2) . . . . ?
C4 N1 C15 O6 174.5(17) . . . . ?
C4 N1 C15 C11 -7.3(17) . . . . ?
C4 C5 C6 C7 -179.4(12) . . . . ?
C4 C5 C10 C9 179.5(11) . . . . ?
C4 C5 C10 C11 -0.5(11) . . . . ?
C5 C6 C7 C8 0.0 . . . . ?
C5 C10 C11 C12 180.0 . . . . ?
C5 C10 C11 C15 -0.4(12) . . . . ?
C6 C5 C10 C9 0.0 . . . . ?
C6 C5 C10 C11 180.0 . . . . ?
C6 C7 C8 C9 0.0 . . . . ?
C6 C7 C8 C16 -177.4(10) . . . . ?
C7 C8 C9 C10 0.0 . . . . ?
C7 C8 C9 C14 180.0 . . . . ?
C7 C8 C16 O8 8.1(15) . . . . ?
C7 C8 C16 N2 -174.2(8) . . . . ?
C8 C9 C10 C5 0.0 . . . . ?
C8 C9 C10 C11 180.0 . . . . ?
C8 C9 C14 C13 180.0 . . . . ?
C8 C9 C14 C17 -4.9(12) . . . . ?
C9 C8 C16 O8 -169.2(11) . . . . ?
C9 C8 C16 N2 8.5(13) . . . . ?
C9 C10 C11 C12 0.0 . . . . ?
C9 C10 C11 C15 179.6(12) . . . . ?
C9 C14 C17 O9 -174.5(14) . . . . ?
C9 C14 C17 N2 6.0(16) . . . . ?
C10 C5 C6 C7 0.0 . . . . ?
C10 C9 C14 C13 0.0 . . . . ?
C10 C9 C14 C17 175.1(12) . . . . ?
C10 C11 C12 C13 0.0 . . . . ?
C10 C11 C15 O6 -177.6(15) . . . . ?
C10 C11 C15 N1 4.2(16) . . . . ?
C11 C12 C13 C14 0.0 . . . . ?
C12 C11 C15 O6 2.1(17) . . . . ?
C12 C11 C15 N1 -176.2(9) . . . . ?
C12 C13 C14 C9 0.0 . . . . ?
C12 C13 C14 C17 -175.3(11) . . . . ?
C13 C14 C17 O9 0.7(17) . . . . ?
C13 C14 C17 N2 -178.8(9) . . . . ?
C14 C9 C10 C5 180.0 . . . . ?
C14 C9 C10 C11 0.0 . . . . ?
C15 N1 C2 C1 87.6(16) . . . . ?
C15 N1 C2 C3 -117(2) . . . . ?
C15 N1 C4 O7 -174.3(16) . . . . ?
C15 N1 C4 C5 7.1(19) . . . . ?
C15 C11 C12 C13 -179.7(11) . . . . ?
C16 N2 C17 O9 -178.7(15) . . . . ?
C16 N2 C17 C14 0.8(16) . . . . ?
C16 N2 C18 C19 66.5(12) . . . . ?
C16 N2 C18 C20 -52.2(16) . . . . ?
C16 C8 C9 C10 177.4(10) . . . . ?
C16 C8 C9 C14 -2.6(10) . . . . ?
C17 N2 C16 O8 170.2(13) . . . . ?
C17 N2 C16 C8 -7.6(15) . . . . ?
C17 N2 C18 C19 -111.5(11) . . . . ?
C17 N2 C18 C20 129.8(15) . . . . ?
C18 N2 C16 O8 -7.6(15) . . . . ?
C18 N2 C16 C8 174.5(10) . . . . ?
C18 N2 C17 O9 -0.9(18) . . . . ?
C18 N2 C17 C14 178.6(11) . . . . ?
C20 C18 C19 O2AA 157.1(15) . . . . ?
C20 C18 C19 O0AA -29.2(18) . . . . ?
C21 O2 C21 O3 0.0 10_556 . . . ?
C21 O2 C21 C22 0(100) 10_556 . . . ?
C21 O3 C21 O2 0.0 10_556 . . . ?
C21 O3 C21 C22 0(100) 10_556 . . . ?
C21 C21 C22 C23 0.0 10_556 . . . ?
C21 C21 C22 C24 0.0 10_556 . . 9_666 ?
C21 C22 C23 C24 180.0 10_556 . . . ?
C21 C22 C23 C24 180.0 . . . . ?
C21 C22 C23 N4 0.0 . . . . ?
C21 C22 C23 N4 0.0 10_556 . . . ?
C22 C23 C24 C22 0.0 . . . 9_666 ?
C22 C23 C24 N5 180.0 . . . . ?
C24 C22 C23 C24 0.0 9_666 . . . ?
C24 C22 C23 N4 180.0 9_666 . . . ?
N4 C23 C24 C22 180.0 . . . 9_666 ?
N4 C23 C24 N5 0.0 . . . . ?

loop_
_smtbx_masks_void_nr
_smtbx_masks_void_average_x
_smtbx_masks_void_average_y
_smtbx_masks_void_average_z
_smtbx_masks_void_volume
_smtbx_masks_void_count_electrons
_smtbx_masks_void_content
1 0.000 0.500 0.250 152.7 38.7 '4 H2O'
2 0.000 0.500 0.750 152.7 38.0 '4 H2O'
3 0.500 0.000 0.250 152.7 38.0 '4 H2O'
4 0.500 0.000 0.750 152.7 38.7 '4 H2O'
